data_4031810
loop_
_publ_author_name
'Das, Debapratim'
'Biswas, Aniruddha'
'Karmakar, Ujjwal'
'Chand, Santanu'
'Samanta, Rajarshi'

_publ_section_title
;
 C6-Selective Direct Alkylation of Pyridones with Diazo Compounds under
 Rh(III)-Catalyzed Mild Conditions.
;
_journal_issue 3
_journal_name_full 'The Journal of organic chemistry'
_journal_page_first 842
_journal_page_last 848
_journal_paper_doi 10.1021/acs.joc.5b02349
_journal_volume 81
_journal_year 2016
_chemical_formula_moiety 'C21 H18 N2 O4'
_chemical_formula_sum 'C21 H18 N2 O4'
_chemical_formula_weight 362.37
_chemical_name_systematic
;
 ?
;
_space_group_IT_number 14
_symmetry_cell_setting monoclinic
_symmetry_space_group_name_Hall '-P 2yn'
_symmetry_space_group_name_H-M 'P 1 21/n 1'
_atom_sites_solution_hydrogens geom
_atom_sites_solution_primary direct
_atom_sites_solution_secondary difmap
_audit_creation_method SHELXL-97
_cell_angle_alpha 90.000(5)
_cell_angle_beta 100.318(5)
_cell_angle_gamma 90.000(5)
_cell_formula_units_Z 4
_cell_length_a 10.977(5)
_cell_length_b 9.936(5)
_cell_length_c 16.271(5)
_cell_measurement_temperature 100(2)
_cell_measurement_theta_max 28.3
_cell_measurement_theta_min 2.4
_cell_volume 1745.9(13)
_computing_cell_refinement 'Bruker SMART'
_computing_data_collection 'Bruker SMART APEX'
_computing_data_reduction 'Bruker SAINT PLUS'
_computing_molecular_graphics 'Ortep-3 for Windows (Farrugia, 1997)'
_computing_publication_material 'WinGX publication routines (Farrugia, 1999)'
_computing_structure_refinement 'SHELXL-97 (Sheldrick, 1997)'
_computing_structure_solution 'SIR97(Altomare, et. al. 1999)'
_diffrn_ambient_temperature 100(2)
_diffrn_measured_fraction_theta_full 0.998
_diffrn_measured_fraction_theta_max 0.998
_diffrn_measurement_device_type 'CCD area detector'
_diffrn_measurement_method 'phi and omega scans'
_diffrn_radiation_monochromator graphite
_diffrn_radiation_source 'fine-focus sealed tube'
_diffrn_radiation_type MoK\a
_diffrn_radiation_wavelength 0.71073
_diffrn_reflns_av_R_equivalents 0.0600
_diffrn_reflns_av_sigmaI/netI 0.0691
_diffrn_reflns_limit_h_max 14
_diffrn_reflns_limit_h_min -14
_diffrn_reflns_limit_k_max 13
_diffrn_reflns_limit_k_min -13
_diffrn_reflns_limit_l_max 21
_diffrn_reflns_limit_l_min -21
_diffrn_reflns_number 17298
_diffrn_reflns_theta_full 28.33
_diffrn_reflns_theta_max 28.33
_diffrn_reflns_theta_min 2.41
_exptl_absorpt_coefficient_mu 0.097
_exptl_absorpt_correction_T_max 0.994
_exptl_absorpt_correction_T_min 0.990
_exptl_absorpt_correction_type empirical
_exptl_absorpt_process_details SADABS
_exptl_crystal_colour white
_exptl_crystal_density_diffrn 1.379
_exptl_crystal_density_method 'not measured'
_exptl_crystal_description block
_exptl_crystal_F_000 760
_exptl_crystal_size_max 0.1
_exptl_crystal_size_mid 0.05
_exptl_crystal_size_min 0.06
_refine_diff_density_max 0.308
_refine_diff_density_min -0.270
_refine_diff_density_rms 0.057
_refine_ls_extinction_method none
_refine_ls_goodness_of_fit_ref 1.026
_refine_ls_hydrogen_treatment mixed
_refine_ls_matrix_type full
_refine_ls_number_parameters 249
_refine_ls_number_reflns 4354
_refine_ls_number_restraints 0
_refine_ls_restrained_S_all 1.026
_refine_ls_R_factor_all 0.0961
_refine_ls_R_factor_gt 0.0522
_refine_ls_shift/su_max 0.006
_refine_ls_shift/su_mean 0.000
_refine_ls_structure_factor_coef Fsqd
_refine_ls_weighting_details 'calc w=1/[\s^2^(Fo^2^)+(0.0453P)^2^+0.6727P] where P=(Fo^2^+2Fc^2^)/3'
_refine_ls_weighting_scheme calc
_refine_ls_wR_factor_gt 0.1022
_refine_ls_wR_factor_ref 0.1170
_reflns_number_gt 2869
_reflns_number_total 4354
_reflns_threshold_expression >2sigma(I)
_cod_data_source_file jo5b02349_si_002.cif
_cod_data_source_block 23mara_0m
_cod_depositor_comments
;
The following automatic conversions were performed:

'_symmetry_cell_setting' value 'Monoclinic' changed to 'monoclinic'
according to
/usr/data/users/saulius/crontab/automatic-downloads/rss-feeds/ACS/lib/dictionaries/cif_core.dic
dictionary named 'cif_core.dic' version 2.4.2 from 2011-04-26.

Automatic conversion script
Id: cif_fix_values 4268 2015-11-12 08:31:59Z antanas 

 Adding full bibliography for 4031809--4031810.cif.
;
_cod_original_sg_symbol_H-M P21/n
_cod_database_code 4031810

loop_
_symmetry_equiv_pos_as_xyz
'x, y, z'
'-x+1/2, y+1/2, -z+1/2'
'-x, -y, -z'
'x-1/2, -y-1/2, z-1/2'

loop_
_atom_site_label
_atom_site_type_symbol
_atom_site_fract_x
_atom_site_fract_y
_atom_site_fract_z
_atom_site_U_iso_or_equiv
_atom_site_adp_type
_atom_site_occupancy
_atom_site_symmetry_multiplicity
_atom_site_calc_flag
_atom_site_refinement_flags
O4 O -0.06807(11) 0.33749(13) 0.59684(8) 0.0208(3) Uani 1 1 d .
O1 O 0.49248(12) -0.00077(14) 0.70044(8) 0.0254(3) Uani 1 1 d .
O2 O 0.29841(11) 0.40503(13) 0.58966(8) 0.0220(3) Uani 1 1 d .
O3 O 0.10374(12) 0.42232(14) 0.51913(8) 0.0245(3) Uani 1 1 d .
N2 N 0.32517(13) 0.13999(14) 0.67695(8) 0.0146(3) Uani 1 1 d .
N1 N 0.19935(14) 0.02933(16) 0.56549(9) 0.0221(4) Uani 1 1 d .
C20 C -0.17793(17) 0.1415(2) 0.79384(12) 0.0236(4) Uani 1 1 d .
H20 H -0.2428 0.1713 0.8189 0.028 Uiso 1 1 calc R
C11 C 0.14455(16) 0.29115(18) 0.64322(10) 0.0154(4) Uani 1 1 d .
C12 C 0.17795(17) 0.37799(18) 0.57831(11) 0.0174(4) Uani 1 1 d .
C18 C -0.03751(17) -0.03294(19) 0.77019(11) 0.0207(4) Uani 1 1 d .
H18 H -0.0088 -0.1207 0.7790 0.025 Uiso 1 1 calc R
C9 C 0.27091(16) 0.27262(18) 0.78592(11) 0.0161(4) Uani 1 1 d .
H9 H 0.2185 0.3334 0.8056 0.019 Uiso 1 1 calc R
C5 C 0.30309(16) 0.09699(17) 0.59052(10) 0.0155(4) Uani 1 1 d .
C7 C 0.45188(16) 0.13220(18) 0.81332(11) 0.0177(4) Uani 1 1 d .
H7 H 0.5207 0.1013 0.8504 0.021 Uiso 1 1 calc R
C4 C 0.38881(17) 0.12786(19) 0.54059(11) 0.0196(4) Uani 1 1 d .
H4 H 0.4604 0.1758 0.5617 0.023 Uiso 1 1 calc R
C10 C 0.24703(15) 0.23251(17) 0.70509(11) 0.0144(4) Uani 1 1 d .
C17 C 0.01801(16) 0.05314(19) 0.72094(11) 0.0181(4) Uani 1 1 d .
H17 H 0.0844 0.0236 0.6973 0.022 Uiso 1 1 calc R
C19 C -0.13498(17) 0.0104(2) 0.80631(11) 0.0224(4) Uani 1 1 d .
H19 H -0.1719 -0.0482 0.8390 0.027 Uiso 1 1 calc R
C8 C 0.37564(16) 0.22188(18) 0.84013(11) 0.0181(4) Uani 1 1 d .
H8 H 0.3923 0.2509 0.8954 0.022 Uiso 1 1 calc R
C21 C -0.12423(16) 0.22759(19) 0.74415(11) 0.0200(4) Uani 1 1 d .
H21 H -0.1537 0.3151 0.7354 0.024 Uiso 1 1 calc R
C15 C 0.02319(16) 0.27422(18) 0.64813(11) 0.0158(4) Uani 1 1 d .
C3 C 0.36505(18) 0.08552(19) 0.45861(11) 0.0233(4) Uani 1 1 d .
H3 H 0.4208 0.1035 0.4232 0.028 Uiso 1 1 calc R
C6 C 0.42936(16) 0.08302(19) 0.72861(11) 0.0175(4) Uani 1 1 d .
C1 C 0.17754(19) -0.0091(2) 0.48494(12) 0.0279(5) Uani 1 1 d .
H1 H 0.1045 -0.0552 0.4651 0.033 Uiso 1 1 calc R
C13 C 0.34250(19) 0.4782(2) 0.52354(13) 0.0275(5) Uani 1 1 d .
H13A H 0.2883 0.4599 0.4708 0.033 Uiso 1 1 calc R
H13B H 0.4248 0.4467 0.5193 0.033 Uiso 1 1 calc R
C2 C 0.25686(19) 0.0159(2) 0.43019(12) 0.0267(5) Uani 1 1 d .
H2 H 0.2380 -0.0135 0.3751 0.032 Uiso 1 1 calc R
C14 C 0.34670(18) 0.62703(19) 0.53904(12) 0.0251(4) Uani 1 1 d .
H14A H 0.2641 0.6602 0.5372 0.038 Uiso 1 1 calc R
H14B H 0.3832 0.6711 0.4968 0.038 Uiso 1 1 calc R
H14C H 0.3955 0.6451 0.5930 0.038 Uiso 1 1 calc R
C16 C -0.02622(15) 0.18430(18) 0.70697(10) 0.0163(4) Uani 1 1 d .
H30 H -0.032(2) 0.380(3) 0.5610(16) 0.061(9) Uiso 1 1 d .

loop_
_atom_site_aniso_label
_atom_site_aniso_U_11
_atom_site_aniso_U_22
_atom_site_aniso_U_33
_atom_site_aniso_U_23
_atom_site_aniso_U_13
_atom_site_aniso_U_12
O4 0.0168(7) 0.0216(7) 0.0227(7) 0.0051(6) 0.0003(5) 0.0011(6)
O1 0.0276(7) 0.0270(8) 0.0220(7) 0.0009(6) 0.0053(6) 0.0131(6)
O2 0.0214(7) 0.0226(7) 0.0238(7) 0.0063(6) 0.0093(5) -0.0002(6)
O3 0.0261(7) 0.0271(8) 0.0191(7) 0.0071(6) 0.0011(6) 0.0024(6)
N2 0.0164(8) 0.0153(8) 0.0120(7) 0.0007(6) 0.0027(6) 0.0003(6)
N1 0.0264(9) 0.0216(9) 0.0183(8) -0.0014(7) 0.0036(7) -0.0027(7)
C20 0.0212(10) 0.0276(11) 0.0233(10) -0.0070(9) 0.0077(8) -0.0034(8)
C11 0.0186(9) 0.0131(9) 0.0145(9) -0.0007(7) 0.0029(7) 0.0013(7)
C12 0.0210(10) 0.0164(10) 0.0154(9) -0.0018(8) 0.0046(7) 0.0029(7)
C18 0.0260(10) 0.0167(10) 0.0177(9) 0.0002(8) -0.0009(8) -0.0012(8)
C9 0.0179(9) 0.0149(9) 0.0163(9) -0.0004(8) 0.0048(7) -0.0002(7)
C5 0.0194(9) 0.0134(9) 0.0134(9) 0.0019(7) 0.0022(7) 0.0052(7)
C7 0.0148(9) 0.0200(10) 0.0173(9) 0.0054(8) -0.0001(7) -0.0003(7)
C4 0.0175(9) 0.0200(10) 0.0213(10) 0.0019(8) 0.0037(7) 0.0017(7)
C10 0.0149(9) 0.0133(9) 0.0161(9) 0.0022(7) 0.0055(7) -0.0020(7)
C17 0.0179(9) 0.0190(10) 0.0171(9) -0.0011(8) 0.0027(7) 0.0007(8)
C19 0.0262(10) 0.0256(11) 0.0152(9) -0.0021(8) 0.0028(8) -0.0107(9)
C8 0.0223(9) 0.0183(9) 0.0133(9) 0.0010(8) 0.0018(7) -0.0054(8)
C21 0.0178(9) 0.0185(10) 0.0231(10) -0.0035(8) 0.0022(7) 0.0002(8)
C15 0.0182(9) 0.0136(9) 0.0143(9) -0.0025(7) -0.0003(7) 0.0010(7)
C3 0.0276(10) 0.0259(11) 0.0185(9) 0.0043(9) 0.0095(8) 0.0084(9)
C6 0.0168(9) 0.0169(9) 0.0190(9) 0.0044(8) 0.0034(7) 0.0000(7)
C1 0.0313(11) 0.0303(12) 0.0211(10) -0.0063(9) 0.0019(8) -0.0087(9)
C13 0.0313(11) 0.0266(12) 0.0301(11) 0.0068(9) 0.0206(9) 0.0007(9)
C2 0.0376(12) 0.0279(11) 0.0137(9) -0.0053(9) 0.0021(8) 0.0030(9)
C14 0.0242(10) 0.0241(11) 0.0281(11) 0.0061(9) 0.0077(8) 0.0001(8)
C16 0.0141(8) 0.0189(10) 0.0146(9) -0.0029(8) -0.0010(7) -0.0031(7)

loop_
_atom_type_symbol
_atom_type_description
_atom_type_scat_dispersion_real
_atom_type_scat_dispersion_imag
_atom_type_scat_source
C C 0.0033 0.0016 'International Tables Vol C Tables 4.2.6.8 and 6.1.1.4'
H H 0.0000 0.0000 'International Tables Vol C Tables 4.2.6.8 and 6.1.1.4'
N N 0.0061 0.0033 'International Tables Vol C Tables 4.2.6.8 and 6.1.1.4'
O O 0.0106 0.0060 'International Tables Vol C Tables 4.2.6.8 and 6.1.1.4'

loop_
_geom_angle_atom_site_label_1
_geom_angle_atom_site_label_2
_geom_angle_atom_site_label_3
_geom_angle
C12 O2 C13 116.97(15)
C10 N2 C6 123.47(14)
C10 N2 C5 120.61(14)
C6 N2 C5 115.92(14)
C5 N1 C1 115.95(16)
C21 C20 C19 119.85(18)
C15 C11 C12 119.42(16)
C15 C11 C10 122.83(16)
C12 C11 C10 117.61(15)
O3 C12 O2 122.74(17)
O3 C12 C11 124.23(17)
O2 C12 C11 113.03(15)
C19 C18 C17 120.58(18)
C10 C9 C8 119.76(17)
N1 C5 C4 124.80(17)
N1 C5 N2 115.74(15)
C4 C5 N2 119.46(16)
C8 C7 C6 121.58(16)
C3 C4 C5 118.03(18)
C9 C10 N2 119.41(16)
C9 C10 C11 122.23(16)
N2 C10 C11 118.22(15)
C18 C17 C16 119.64(17)
C18 C19 C20 120.02(18)
C7 C8 C9 121.18(17)
C20 C21 C16 120.49(18)
O4 C15 C11 122.45(16)
O4 C15 C16 111.46(15)
C11 C15 C16 126.07(16)
C4 C3 C2 118.65(18)
O1 C6 N2 120.18(16)
O1 C6 C7 125.26(17)
N2 C6 C7 114.56(15)
N1 C1 C2 123.87(19)
O2 C13 C14 111.95(16)
C1 C2 C3 118.68(18)
C21 C16 C17 119.39(17)
C21 C16 C15 119.67(16)
C17 C16 C15 120.77(16)

loop_
_geom_bond_atom_site_label_1
_geom_bond_atom_site_label_2
_geom_bond_distance
O4 C15 1.340(2)
O1 C6 1.224(2)
O2 C12 1.329(2)
O2 C13 1.452(2)
O3 C12 1.226(2)
N2 C10 1.390(2)
N2 C6 1.411(2)
N2 C5 1.448(2)
N1 C5 1.322(2)
N1 C1 1.345(2)
C20 C21 1.379(3)
C20 C19 1.388(3)
C11 C15 1.359(2)
C11 C12 1.461(3)
C11 C10 1.487(2)
C18 C19 1.379(3)
C18 C17 1.386(3)
C9 C10 1.354(2)
C9 C8 1.411(2)
C5 C4 1.383(2)
C7 C8 1.347(3)
C7 C6 1.441(3)
C4 C3 1.378(3)
C17 C16 1.395(3)
C21 C16 1.393(2)
C15 C16 1.482(3)
C3 C2 1.381(3)
C1 C2 1.375(3)
C13 C14 1.499(3)
